data_4319202
loop_
_publ_author_name
'Xiaobing Xie'
'Jamie N. Jones'
'Timothy Hughbanks'

_publ_section_title
;
 Excision of Zirconium Iodide Clusters from Highly Cross-Linked Solids
;
_journal_name_full 'Inorganic Chemistry'
_journal_page_first 522
_journal_page_last 527
_journal_paper_doi 10.1021/ic000651w
_journal_volume 40
_journal_year 2001
_chemical_formula_sum 'B H36 I13 O17.7 Zr6'
_chemical_formula_weight 2527.32
_chemical_name_systematic
; 
 ? 
;
_space_group_IT_number 2
_symmetry_cell_setting triclinic
_symmetry_space_group_name_Hall '-P 1'
_symmetry_space_group_name_H-M 'P -1'
_atom_sites_solution_hydrogens geom
_atom_sites_solution_primary direct
_atom_sites_solution_secondary difmap
_audit_creation_method SHELXL-97
_cell_angle_alpha 77.5920(10)
_cell_angle_beta 79.0840(10)
_cell_angle_gamma 77.6840(10)
_cell_formula_units_Z 2
_cell_length_a 10.2858(7)
_cell_length_b 11.3045(8)
_cell_length_c 20.8078(15)
_cell_measurement_temperature 110(2)
_cell_volume 2282.3(3)
_computing_structure_refinement 'SHELXL-97 (Sheldrick, 1997)'
_computing_structure_solution 'SHELXS-97 (Sheldrick, 1990)'
_diffrn_ambient_temperature 110(2)
_diffrn_measured_fraction_theta_full 0.973
_diffrn_measured_fraction_theta_max 0.973
_diffrn_radiation_monochromator graphite
_diffrn_radiation_source 'fine-focus sealed tube'
_diffrn_radiation_type MoK\a
_diffrn_radiation_wavelength 0.71073
_diffrn_reflns_av_R_equivalents 0.0000
_diffrn_reflns_av_sigmaI/netI 0.0364
_diffrn_reflns_limit_h_max 13
_diffrn_reflns_limit_h_min -13
_diffrn_reflns_limit_k_max 14
_diffrn_reflns_limit_k_min -14
_diffrn_reflns_limit_l_max 27
_diffrn_reflns_limit_l_min 0
_diffrn_reflns_number 10224
_diffrn_reflns_theta_full 27.51
_diffrn_reflns_theta_max 27.51
_diffrn_reflns_theta_min 1.96
_exptl_absorpt_coefficient_mu 10.158
_exptl_absorpt_correction_T_max 0.9052
_exptl_absorpt_correction_T_min 0.1567
_exptl_crystal_colour plate
_exptl_crystal_density_diffrn 3.678
_exptl_crystal_density_method 'not measured'
_exptl_crystal_description Dark_red
_exptl_crystal_F_000 2223
_exptl_crystal_size_max 0.29
_exptl_crystal_size_mid 0.18
_exptl_crystal_size_min 0.01
_refine_diff_density_max 5.299
_refine_diff_density_min -3.144
_refine_diff_density_rms 0.479
_refine_ls_extinction_coef 0.00008(6)
_refine_ls_extinction_expression Fc^*^=kFc[1+0.001xFc^2^\l^3^/sin(2\q)]^-1/4^
_refine_ls_extinction_method SHELXL
_refine_ls_goodness_of_fit_ref 1.032
_refine_ls_hydrogen_treatment mixed
_refine_ls_matrix_type full
_refine_ls_number_parameters 352
_refine_ls_number_reflns 10224
_refine_ls_number_restraints 0
_refine_ls_restrained_S_all 1.032
_refine_ls_R_factor_all 0.0651
_refine_ls_R_factor_gt 0.0560
_refine_ls_shift/su_max 0.001
_refine_ls_shift/su_mean 0.000
_refine_ls_structure_factor_coef Fsqd
_refine_ls_weighting_details 'calc w=1/[\s^2^(Fo^2^)+(0.1063P)^2^+36.3927P] where P=(Fo^2^+2Fc^2^)/3'
_refine_ls_weighting_scheme calc
_refine_ls_wR_factor_gt 0.1536
_refine_ls_wR_factor_ref 0.1609
_reflns_number_gt 8665
_reflns_number_total 10224
_reflns_threshold_expression >2sigma(I)
_cod_data_source_file ic000651w_1.cif
_cod_data_source_block Compound1
_cod_depositor_comments
;
The following automatic conversions were performed:

'_cell_measurement_temperature' value '110(2)K' was changed to
'110(2)' - the value should be numeric and without a unit
designator.

'_diffrn_ambient_temperature' value '110(2)K' was
changed to '110(2)' - the value should be numeric and without a unit
designator.

Automatic conversion script
Id: cif_fix_values 1569 2011-02-09 13:29:24Z adriana 

The following automatic conversions were performed:

'_symmetry_cell_setting' tag value 'Triclinc' was replaced with
'triclinic' value as specified in the replacement file
'/home/robertas/cod-tools/perl-scripts/inputs/replacement_values.lst'.

Automatic conversion script
Id: cif_fix_values 3143 2015-03-26 13:38:13Z robertas 
;
_cod_original_formula_sum 'H36 B I13 O17.70 Zr6'
_cod_database_code 4319202

loop_
_symmetry_equiv_pos_as_xyz
'x, y, z'
'-x, -y, -z'

loop_
_atom_site_label
_atom_site_type_symbol
_atom_site_fract_x
_atom_site_fract_y
_atom_site_fract_z
_atom_site_U_iso_or_equiv
_atom_site_adp_type
_atom_site_occupancy
_atom_site_symmetry_multiplicity
_atom_site_calc_flag
_atom_site_refinement_flags
_atom_site_disorder_assembly
_atom_site_disorder_group
I1 I 0.12587(7) -0.36798(6) 0.51030(4) 0.01815(17) Uani 1 1 d . . .
I2 I 0.15076(7) -0.14031(7) 0.33326(4) 0.01869(17) Uani 1 1 d . . .
I3 I -0.24626(7) 0.00228(6) 0.36943(4) 0.01749(16) Uani 1 1 d . . .
I4 I -0.27235(7) -0.22705(7) 0.54932(4) 0.01861(17) Uani 1 1 d . . .
I5 I 0.02953(8) 0.22157(7) 0.32083(4) 0.02109(17) Uani 1 1 d . . .
I6 I -0.39606(7) 0.14252(7) 0.53503(4) 0.02133(17) Uani 1 1 d . . .
I7 I 0.26212(7) -0.00233(6) 0.12279(4) 0.01637(16) Uani 1 1 d . . .
I8 I 0.36685(7) -0.21728(7) -0.01788(4) 0.01840(17) Uani 1 1 d . . .
I9 I -0.10045(7) 0.22169(6) 0.13767(4) 0.01706(16) Uani 1 1 d . . .
I10 I -0.33635(7) -0.14360(7) 0.07289(4) 0.01840(17) Uani 1 1 d . . .
I11 I -0.02647(7) 0.36891(6) -0.05796(4) 0.01699(16) Uani 1 1 d . . .
I12 I -0.06962(7) -0.15090(7) 0.19492(4) 0.01860(16) Uani 1 1 d . . .
I01 I 0.51859(10) 0.30666(8) 0.25434(5) 0.0245(3) Uani 0.852(3) 1 d P . .
Zr1 Zr -0.05177(10) -0.15111(9) 0.45039(5) 0.0137(2) Uani 1 1 d . . .
Zr2 Zr -0.15211(10) 0.15242(9) 0.44087(5) 0.0146(2) Uani 1 1 d . . .
Zr3 Zr 0.17738(10) 0.03308(10) 0.41125(5) 0.0153(2) Uani 1 1 d . . .
Zr4 Zr 0.12260(10) -0.15308(9) 0.07369(5) 0.0128(2) Uani 1 1 d . . .
Zr5 Zr -0.17952(10) 0.02873(9) 0.08869(5) 0.0135(2) Uani 1 1 d . . .
Zr6 Zr 0.09852(10) 0.15098(9) 0.02686(5) 0.0127(2) Uani 1 1 d . . .
B1 B 0.0000 0.0000 0.5000 0.012(3) Uani 1 2 d S . .
B2 B 0.0000 0.0000 0.0000 0.005(3) Uiso 1 2 d S . .
O1 O -0.1010(8) -0.2995(8) 0.4025(4) 0.0223(17) Uani 1 1 d . . .
O2 O -0.2970(9) 0.3127(8) 0.3792(5) 0.0259(19) Uani 1 1 d . . .
O3 O 0.3503(9) 0.0641(9) 0.3217(5) 0.031(2) Uani 1 1 d . . .
O4 O 0.2447(8) -0.3113(8) 0.1461(4) 0.0217(17) Uani 1 1 d . . .
O5 O -0.3546(9) 0.0547(8) 0.1758(4) 0.0234(18) Uani 1 1 d . . .
O6 O 0.1949(8) 0.3008(7) 0.0516(4) 0.0202(16) Uani 1 1 d . . .
O11 O 0.5286(8) -0.1160(8) 0.2685(4) 0.0234(17) Uani 1 1 d . . .
O12 O 0.0966(9) -0.4764(8) 0.3580(5) 0.0270(19) Uani 1 1 d . . .
O13 O 0.0914(11) -0.4842(9) 0.2293(5) 0.038(2) Uani 1 1 d . . .
O14 O 0.3652(9) 0.5435(9) 0.3404(5) 0.031(2) Uani 1 1 d . . .
O15 O 0.4305(9) -0.2926(8) 0.2241(4) 0.0244(18) Uani 1 1 d . . .
O16 O -0.3186(9) -0.3104(9) 0.3484(5) 0.031(2) Uani 1 1 d . . .
O17 O -0.4609(10) 0.5102(9) 0.4318(6) 0.035(2) Uani 1 1 d . . .
O18 O 0.3195(10) 0.4768(8) -0.0374(6) 0.038(2) Uani 1 1 d . . .
O19 O 0.6629(13) 0.5542(11) 0.1726(6) 0.053(3) Uani 1 1 d . . .
O20 O -0.1860(13) 0.5130(12) 0.2721(8) 0.065(4) Uani 1 1 d . . .
O21 O 0.4120(11) -0.5072(10) 0.0889(6) 0.030(2) Uani 0.852(3) 1 d P . .
O22 O 0.2466(13) 0.3109(14) 0.1716(6) 0.047(4) Uani 0.852(3) 1 d P . .
I02 I 0.3679(7) 0.3445(8) 0.1713(4) 0.048(2) Uani 0.148(3) 1 d P . .

loop_
_atom_site_aniso_label
_atom_site_aniso_U_11
_atom_site_aniso_U_22
_atom_site_aniso_U_33
_atom_site_aniso_U_23
_atom_site_aniso_U_13
_atom_site_aniso_U_12
I1 0.0200(3) 0.0162(3) 0.0208(4) -0.0058(3) -0.0075(3) -0.0025(3)
I2 0.0188(3) 0.0236(4) 0.0161(3) -0.0096(3) -0.0004(3) -0.0050(3)
I3 0.0188(3) 0.0181(3) 0.0191(4) -0.0062(3) -0.0099(3) -0.0020(3)
I4 0.0180(3) 0.0209(3) 0.0194(4) -0.0045(3) -0.0033(3) -0.0078(3)
I5 0.0260(4) 0.0217(4) 0.0161(4) -0.0008(3) -0.0054(3) -0.0062(3)
I6 0.0131(3) 0.0256(4) 0.0262(4) -0.0098(3) -0.0025(3) -0.0010(3)
I7 0.0174(3) 0.0177(3) 0.0175(3) -0.0054(3) -0.0086(3) -0.0032(3)
I8 0.0145(3) 0.0206(3) 0.0210(4) -0.0083(3) -0.0032(3) 0.0002(3)
I9 0.0178(3) 0.0200(3) 0.0164(3) -0.0105(3) -0.0002(3) -0.0049(3)
I10 0.0157(3) 0.0229(4) 0.0197(4) -0.0101(3) 0.0020(3) -0.0081(3)
I11 0.0202(3) 0.0146(3) 0.0184(3) -0.0047(3) -0.0058(3) -0.0035(3)
I12 0.0221(4) 0.0222(4) 0.0123(3) -0.0038(3) -0.0022(3) -0.0053(3)
I01 0.0272(5) 0.0213(5) 0.0261(5) -0.0110(4) 0.0020(4) -0.0056(4)
Zr1 0.0139(5) 0.0147(5) 0.0147(5) -0.0055(4) -0.0037(4) -0.0031(4)
Zr2 0.0154(5) 0.0142(5) 0.0165(5) -0.0042(4) -0.0073(4) -0.0018(4)
Zr3 0.0141(5) 0.0195(5) 0.0135(5) -0.0054(4) -0.0010(4) -0.0045(4)
Zr4 0.0142(5) 0.0130(4) 0.0131(5) -0.0041(4) -0.0048(4) -0.0022(4)
Zr5 0.0124(4) 0.0172(5) 0.0125(5) -0.0059(4) -0.0011(4) -0.0035(4)
Zr6 0.0129(4) 0.0138(5) 0.0141(5) -0.0060(4) -0.0034(4) -0.0034(4)
B1 0.010(7) 0.016(7) 0.011(7) -0.005(6) -0.008(6) 0.005(6)
O1 0.020(4) 0.029(4) 0.026(4) -0.017(4) -0.004(3) -0.007(3)
O2 0.027(4) 0.021(4) 0.032(5) -0.006(4) -0.017(4) 0.006(3)
O3 0.021(4) 0.030(5) 0.040(6) -0.011(4) 0.005(4) -0.008(4)
O4 0.023(4) 0.026(4) 0.018(4) 0.001(3) -0.014(3) -0.003(3)
O5 0.025(4) 0.031(5) 0.014(4) -0.010(3) 0.007(3) -0.011(4)
O6 0.028(4) 0.019(4) 0.019(4) -0.010(3) -0.005(3) -0.008(3)
O11 0.022(4) 0.024(4) 0.021(4) -0.002(3) 0.005(3) -0.008(3)
O12 0.032(5) 0.023(4) 0.028(5) -0.011(4) -0.002(4) -0.006(4)
O13 0.053(6) 0.033(5) 0.026(5) -0.002(4) -0.006(5) -0.010(5)
O14 0.031(5) 0.029(5) 0.034(5) -0.008(4) -0.004(4) -0.008(4)
O15 0.034(5) 0.019(4) 0.021(4) -0.008(3) 0.002(4) -0.006(4)
O16 0.027(5) 0.031(5) 0.040(6) -0.013(4) -0.009(4) -0.010(4)
O17 0.032(5) 0.028(5) 0.051(6) -0.009(4) -0.014(5) -0.007(4)
O18 0.034(5) 0.021(4) 0.049(6) -0.006(4) 0.013(5) -0.002(4)
O19 0.060(8) 0.046(7) 0.040(7) -0.016(5) 0.007(6) 0.015(6)
O20 0.050(8) 0.046(7) 0.098(12) -0.030(7) -0.012(7) 0.008(6)
O21 0.034(6) 0.025(5) 0.030(6) -0.004(4) -0.002(5) -0.005(5)
O22 0.046(8) 0.072(9) 0.031(7) -0.037(7) -0.013(6) 0.007(7)
I02 0.033(4) 0.076(6) 0.041(4) -0.029(4) -0.011(3) -0.001(3)

loop_
_atom_type_symbol
_atom_type_description
_atom_type_scat_dispersion_real
_atom_type_scat_dispersion_imag
_atom_type_scat_source
B B 0.0013 0.0007 'International Tables Vol C Tables 4.2.6.8 and 6.1.1.4'
H H 0.0000 0.0000 'International Tables Vol C Tables 4.2.6.8 and 6.1.1.4'
O O 0.0106 0.0060 'International Tables Vol C Tables 4.2.6.8 and 6.1.1.4'
Zr Zr -2.9673 0.5597 'International Tables Vol C Tables 4.2.6.8 and 6.1.1.4'
I I -0.4742 1.8119 'International Tables Vol C Tables 4.2.6.8 and 6.1.1.4'

loop_
_geom_angle_atom_site_label_1
_geom_angle_atom_site_label_2
_geom_angle_atom_site_label_3
_geom_angle
_geom_angle_site_symmetry_1
_geom_angle_site_symmetry_3
_geom_angle_publ_flag
Zr2 I1 Zr1 70.29(3) 2_556 . ?
Zr3 I2 Zr1 70.83(3) . . ?
Zr2 I3 Zr1 70.49(3) . . ?
Zr1 I4 Zr3 70.57(3) . 2_556 ?
Zr2 I5 Zr3 71.07(3) . . ?
Zr2 I6 Zr3 70.48(3) . 2_556 ?
Zr4 I7 Zr6 70.42(3) . . ?
Zr5 I8 Zr4 70.70(3) 2 . ?
Zr6 I9 Zr5 70.47(3) . . ?
Zr5 I10 Zr6 70.88(3) . 2 ?
Zr6 I11 Zr4 70.42(3) . 2 ?
Zr5 I12 Zr4 70.60(3) . . ?
O1 Zr1 B1 179.6(2) . . ?
O1 Zr1 I2 80.5(2) . . ?
B1 Zr1 I2 99.50(4) . . ?
O1 Zr1 I3 80.6(2) . . ?
B1 Zr1 I3 99.80(4) . . ?
I2 Zr1 I3 88.80(4) . . ?
O1 Zr1 I4 80.4(2) . . ?
B1 Zr1 I4 99.57(4) . . ?
I2 Zr1 I4 160.89(4) . . ?
I3 Zr1 I4 89.11(3) . . ?
O1 Zr1 I1 80.1(2) . . ?
B1 Zr1 I1 99.50(4) . . ?
I2 Zr1 I1 87.34(3) . . ?
I3 Zr1 I1 160.69(4) . . ?
I4 Zr1 I1 88.38(4) . . ?
O1 Zr1 Zr2 135.3(2) . . ?
B1 Zr1 Zr2 45.11(2) . . ?
I2 Zr1 Zr2 96.87(4) . . ?
I3 Zr1 Zr2 54.69(3) . . ?
I4 Zr1 Zr2 97.39(4) . . ?
I1 Zr1 Zr2 144.61(4) . . ?
O1 Zr1 Zr3 135.0(2) . . ?
B1 Zr1 Zr3 45.01(2) . . ?
I2 Zr1 Zr3 54.49(3) . . ?
I3 Zr1 Zr3 97.41(4) . . ?
I4 Zr1 Zr3 144.56(4) . . ?
I1 Zr1 Zr3 95.71(4) . . ?
Zr2 Zr1 Zr3 60.38(3) . . ?
O1 Zr1 Zr3 135.2(2) . 2_556 ?
B1 Zr1 Zr3 44.87(2) . 2_556 ?
I2 Zr1 Zr3 144.37(4) . 2_556 ?
I3 Zr1 Zr3 96.43(4) . 2_556 ?
I4 Zr1 Zr3 54.72(3) . 2_556 ?
I1 Zr1 Zr3 97.71(4) . 2_556 ?
Zr2 Zr1 Zr3 59.68(3) . 2_556 ?
Zr3 Zr1 Zr3 89.88(3) . 2_556 ?
O1 Zr1 Zr2 134.8(2) . 2_556 ?
B1 Zr1 Zr2 44.77(2) . 2_556 ?
I2 Zr1 Zr2 96.55(4) . 2_556 ?
I3 Zr1 Zr2 144.57(4) . 2_556 ?
I4 Zr1 Zr2 96.14(4) . 2_556 ?
I1 Zr1 Zr2 54.74(3) . 2_556 ?
Zr2 Zr1 Zr2 89.88(3) . 2_556 ?
Zr3 Zr1 Zr2 59.56(3) . 2_556 ?
Zr3 Zr1 Zr2 60.10(3) 2_556 2_556 ?
B1 Zr2 O2 177.1(2) . . ?
B1 Zr2 I6 100.10(4) . . ?
O2 Zr2 I6 82.2(2) . . ?
B1 Zr2 I5 99.22(4) . . ?
O2 Zr2 I5 78.5(2) . . ?
I6 Zr2 I5 160.65(4) . . ?
B1 Zr2 I3 100.06(4) . . ?
O2 Zr2 I3 81.8(2) . . ?
I6 Zr2 I3 87.89(4) . . ?
I5 Zr2 I3 87.72(4) . . ?
B1 Zr2 I1 99.86(4) . 2_556 ?
O2 Zr2 I1 78.3(2) . 2_556 ?
I6 Zr2 I1 87.62(4) . 2_556 ?
I5 Zr2 I1 90.12(4) . 2_556 ?
I3 Zr2 I1 160.06(4) . 2_556 ?
B1 Zr2 Zr3 45.27(3) . 2_556 ?
O2 Zr2 Zr3 137.0(2) . 2_556 ?
I6 Zr2 Zr3 54.84(3) . 2_556 ?
I5 Zr2 Zr3 144.48(4) . 2_556 ?
I3 Zr2 Zr3 97.04(4) . 2_556 ?
I1 Zr2 Zr3 96.21(4) 2_556 2_556 ?
B1 Zr2 Zr1 45.23(2) . . ?
O2 Zr2 Zr1 136.6(2) . . ?
I6 Zr2 Zr1 96.96(4) . . ?
I5 Zr2 Zr1 95.87(4) . . ?
I3 Zr2 Zr1 54.83(3) . . ?
I1 Zr2 Zr1 145.08(4) 2_556 . ?
Zr3 Zr2 Zr1 60.37(3) 2_556 . ?
B1 Zr2 Zr1 44.89(2) . 2_556 ?
O2 Zr2 Zr1 133.2(2) . 2_556 ?
I6 Zr2 Zr1 97.28(4) . 2_556 ?
I5 Zr2 Zr1 97.13(4) . 2_556 ?
I3 Zr2 Zr1 144.94(4) . 2_556 ?
I1 Zr2 Zr1 54.98(3) 2_556 2_556 ?
Zr3 Zr2 Zr1 60.01(3) 2_556 2_556 ?
Zr1 Zr2 Zr1 90.12(3) . 2_556 ?
B1 Zr2 Zr3 44.73(3) . . ?
O2 Zr2 Zr3 133.0(2) . . ?
I6 Zr2 Zr3 144.83(4) . . ?
I5 Zr2 Zr3 54.50(3) . . ?
I3 Zr2 Zr3 97.15(4) . . ?
I1 Zr2 Zr3 97.70(4) 2_556 . ?
Zr3 Zr2 Zr3 89.99(3) 2_556 . ?
Zr1 Zr2 Zr3 59.89(3) . . ?
Zr1 Zr2 Zr3 59.86(3) 2_556 . ?
O3 Zr3 B1 178.6(2) . . ?
O3 Zr3 I2 78.9(2) . . ?
B1 Zr3 I2 99.81(4) . . ?
O3 Zr3 I6 80.7(2) . 2_556 ?
B1 Zr3 I6 99.95(4) . 2_556 ?
I2 Zr3 I6 89.25(4) . 2_556 ?
O3 Zr3 I5 80.2(2) . . ?
B1 Zr3 I5 99.16(4) . . ?
I2 Zr3 I5 87.13(4) . . ?
I6 Zr3 I5 160.88(5) 2_556 . ?
O3 Zr3 I4 81.6(2) . 2_556 ?
B1 Zr3 I4 99.69(4) . 2_556 ?
I2 Zr3 I4 160.42(5) . 2_556 ?
I6 Zr3 I4 89.09(4) 2_556 2_556 ?
I5 Zr3 I4 88.08(4) . 2_556 ?
O3 Zr3 Zr2 135.3(2) . 2_556 ?
B1 Zr3 Zr2 45.27(3) . 2_556 ?
I2 Zr3 Zr2 97.33(4) . 2_556 ?
I6 Zr3 Zr2 54.68(3) 2_556 2_556 ?
I5 Zr3 Zr2 144.43(4) . 2_556 ?
I4 Zr3 Zr2 97.59(4) 2_556 2_556 ?
O3 Zr3 Zr1 133.6(2) . . ?
B1 Zr3 Zr1 45.13(2) . . ?
I2 Zr3 Zr1 54.68(3) . . ?
I6 Zr3 Zr1 97.48(4) 2_556 . ?
I5 Zr3 Zr1 95.70(4) . . ?
I4 Zr3 Zr1 144.80(4) 2_556 . ?
Zr2 Zr3 Zr1 60.43(3) 2_556 . ?
O3 Zr3 Zr1 136.3(2) . 2_556 ?
B1 Zr3 Zr1 44.99(2) . 2_556 ?
I2 Zr3 Zr1 144.80(4) . 2_556 ?
I6 Zr3 Zr1 96.54(4) 2_556 2_556 ?
I5 Zr3 Zr1 97.21(4) . 2_556 ?
I4 Zr3 Zr1 54.71(3) 2_556 2_556 ?
Zr2 Zr3 Zr1 59.96(3) 2_556 2_556 ?
Zr1 Zr3 Zr1 90.12(3) . 2_556 ?
O3 Zr3 Zr2 134.6(2) . . ?
B1 Zr3 Zr2 44.73(3) . . ?
I2 Zr3 Zr2 96.51(4) . . ?
I6 Zr3 Zr2 144.68(4) 2_556 . ?
I5 Zr3 Zr2 54.43(3) . . ?
I4 Zr3 Zr2 96.09(4) 2_556 . ?
Zr2 Zr3 Zr2 90.01(3) 2_556 . ?
Zr1 Zr3 Zr2 59.72(3) . . ?
Zr1 Zr3 Zr2 60.04(3) 2_556 . ?
B2 Zr4 O4 178.3(2) . . ?
B2 Zr4 I7 100.09(4) . . ?
O4 Zr4 I7 81.5(2) . . ?
B2 Zr4 I12 99.81(4) . . ?
O4 Zr4 I12 80.7(2) . . ?
I7 Zr4 I12 87.93(3) . . ?
B2 Zr4 I8 99.39(4) . . ?
O4 Zr4 I8 80.1(2) . . ?
I7 Zr4 I8 88.47(3) . . ?
I12 Zr4 I8 160.80(4) . . ?
B2 Zr4 I11 99.45(4) . 2 ?
O4 Zr4 I11 79.0(2) . 2 ?
I7 Zr4 I11 160.39(4) . 2 ?
I12 Zr4 I11 87.16(3) . 2 ?
I8 Zr4 I11 89.95(3) . 2 ?
B2 Zr4 Zr6 45.29(2) . . ?
O4 Zr4 Zr6 136.3(2) . . ?
I7 Zr4 Zr6 54.81(3) . . ?
I12 Zr4 Zr6 97.32(4) . . ?
I8 Zr4 Zr6 95.97(4) . . ?
I11 Zr4 Zr6 144.74(4) 2 . ?
B2 Zr4 Zr5 45.26(2) . . ?
O4 Zr4 Zr5 135.3(2) . . ?
I7 Zr4 Zr5 96.48(4) . . ?
I12 Zr4 Zr5 54.55(3) . . ?
I8 Zr4 Zr5 144.65(4) . . ?
I11 Zr4 Zr5 96.08(3) 2 . ?
Zr6 Zr4 Zr5 60.40(3) . . ?
B2 Zr4 Zr5 44.92(2) . 2 ?
O4 Zr4 Zr5 134.5(2) . 2 ?
I7 Zr4 Zr5 97.73(4) . 2 ?
I12 Zr4 Zr5 144.72(4) . 2 ?
I8 Zr4 Zr5 54.48(3) . 2 ?
I11 Zr4 Zr5 97.23(4) 2 2 ?
Zr6 Zr4 Zr5 60.04(3) . 2 ?
Zr5 Zr4 Zr5 90.18(3) . 2 ?
B2 Zr4 Zr6 44.79(2) . 2 ?
O4 Zr4 Zr6 133.6(2) . 2 ?
I7 Zr4 Zr6 144.88(4) . 2 ?
I12 Zr4 Zr6 96.51(4) . 2 ?
I8 Zr4 Zr6 97.27(4) . 2 ?
I11 Zr4 Zr6 54.66(3) 2 2 ?
Zr6 Zr4 Zr6 90.09(3) . 2 ?
Zr5 Zr4 Zr6 59.95(3) . 2 ?
Zr5 Zr4 Zr6 59.91(3) 2 2 ?
O5 Zr5 B2 179.4(2) . . ?
O5 Zr5 I10 80.0(2) . . ?
B2 Zr5 I10 99.68(4) . . ?
O5 Zr5 I12 79.6(2) . . ?
B2 Zr5 I12 99.94(4) . . ?
I10 Zr5 I12 89.26(4) . . ?
O5 Zr5 I8 80.9(2) . 2 ?
B2 Zr5 I8 99.56(4) . 2 ?
I10 Zr5 I8 86.27(3) . 2 ?
I12 Zr5 I8 160.46(4) . 2 ?
O5 Zr5 I9 80.8(2) . . ?
B2 Zr5 I9 99.56(4) . . ?
I10 Zr5 I9 160.64(4) . . ?
I12 Zr5 I9 89.55(3) . . ?
I8 Zr5 I9 88.43(3) 2 . ?
O5 Zr5 Zr4 134.5(2) . . ?
B2 Zr5 Zr4 45.08(2) . . ?
I10 Zr5 Zr4 97.83(4) . . ?
I12 Zr5 Zr4 54.86(3) . . ?
I8 Zr5 Zr4 144.64(4) 2 . ?
I9 Zr5 Zr4 97.26(3) . . ?
O5 Zr5 Zr6 134.6(2) . 2 ?
B2 Zr5 Zr6 45.02(2) . 2 ?
I10 Zr5 Zr6 54.66(3) . 2 ?
I12 Zr5 Zr6 97.01(4) . 2 ?
I8 Zr5 Zr6 95.87(4) 2 2 ?
I9 Zr5 Zr6 144.57(4) . 2 ?
Zr4 Zr5 Zr6 60.35(3) . 2 ?
O5 Zr5 Zr6 135.5(2) . . ?
B2 Zr5 Zr6 44.89(2) . . ?
I10 Zr5 Zr6 144.56(4) . . ?
I12 Zr5 Zr6 97.01(4) . . ?
I8 Zr5 Zr6 97.63(4) 2 . ?
I9 Zr5 Zr6 54.69(3) . . ?
Zr4 Zr5 Zr6 59.69(3) . . ?
Zr6 Zr5 Zr6 89.91(3) 2 . ?
O5 Zr5 Zr4 135.7(2) . 2 ?
B2 Zr5 Zr4 44.74(2) . 2 ?
I10 Zr5 Zr4 95.85(4) . 2 ?
I12 Zr5 Zr4 144.68(4) . 2 ?
I8 Zr5 Zr4 54.82(3) 2 2 ?
I9 Zr5 Zr4 96.26(4) . 2 ?
Zr4 Zr5 Zr4 89.82(3) . 2 ?
Zr6 Zr5 Zr4 59.58(3) 2 2 ?
Zr6 Zr5 Zr4 60.07(3) . 2 ?
O6 Zr6 B2 179.1(2) . . ?
O6 Zr6 I7 80.8(2) . . ?
B2 Zr6 I7 99.97(4) . . ?
O6 Zr6 I10 80.0(2) . 2 ?
B2 Zr6 I10 99.56(4) . 2 ?
I7 Zr6 I10 88.74(3) . 2 ?
O6 Zr6 I9 80.6(2) . . ?
B2 Zr6 I9 99.81(4) . . ?
I7 Zr6 I9 88.22(4) . . ?
I10 Zr6 I9 160.62(4) 2 . ?
O6 Zr6 I11 79.6(2) . . ?
B2 Zr6 I11 99.63(4) . . ?
I7 Zr6 I11 160.40(4) . . ?
I10 Zr6 I11 88.35(4) 2 . ?
I9 Zr6 I11 88.13(3) . . ?
O6 Zr6 Zr4 135.6(2) . . ?
B2 Zr6 Zr4 45.20(2) . . ?
I7 Zr6 Zr4 54.77(3) . . ?
I10 Zr6 Zr4 96.30(4) 2 . ?
I9 Zr6 Zr4 97.53(4) . . ?
I11 Zr6 Zr4 144.83(4) . . ?
O6 Zr6 Zr5 134.5(2) . 2 ?
B2 Zr6 Zr5 45.11(2) . 2 ?
I7 Zr6 Zr5 97.96(4) . 2 ?
I10 Zr6 Zr5 54.46(3) 2 2 ?
I9 Zr6 Zr5 144.91(4) . 2 ?
I11 Zr6 Zr5 96.08(4) . 2 ?
Zr4 Zr6 Zr5 60.38(3) . 2 ?
O6 Zr6 Zr5 135.4(2) . . ?
B2 Zr6 Zr5 44.98(2) . . ?
I7 Zr6 Zr5 96.10(4) . . ?
I10 Zr6 Zr5 144.53(4) 2 . ?
I9 Zr6 Zr5 54.85(3) . . ?
I11 Zr6 Zr5 97.49(4) . . ?
Zr4 Zr6 Zr5 59.91(3) . . ?
Zr5 Zr6 Zr5 90.09(3) 2 . ?
O6 Zr6 Zr4 134.5(2) . 2 ?
B2 Zr6 Zr4 44.71(2) . 2 ?
I7 Zr6 Zr4 144.66(4) . 2 ?
I10 Zr6 Zr4 97.20(4) 2 2 ?
I9 Zr6 Zr4 96.33(3) . 2 ?
I11 Zr6 Zr4 54.92(3) . 2 ?
Zr4 Zr6 Zr4 89.91(3) . 2 ?
Zr5 Zr6 Zr4 59.70(3) 2 2 ?
Zr5 Zr6 Zr4 60.01(3) . 2 ?
Zr3 B1 Zr3 180.0 . 2_556 ?
Zr3 B1 Zr2 90.54(4) . . ?
Zr3 B1 Zr2 89.46(4) 2_556 . ?
Zr3 B1 Zr2 89.46(4) . 2_556 ?
Zr3 B1 Zr2 90.54(4) 2_556 2_556 ?
Zr2 B1 Zr2 180.00(5) . 2_556 ?
Zr3 B1 Zr1 89.86(4) . . ?
Zr3 B1 Zr1 90.14(4) 2_556 . ?
Zr2 B1 Zr1 89.66(4) . . ?
Zr2 B1 Zr1 90.34(4) 2_556 . ?
Zr3 B1 Zr1 90.14(4) . 2_556 ?
Zr3 B1 Zr1 89.86(4) 2_556 2_556 ?
Zr2 B1 Zr1 90.34(4) . 2_556 ?
Zr2 B1 Zr1 89.66(4) 2_556 2_556 ?
Zr1 B1 Zr1 180.00(4) . 2_556 ?
Zr4 B2 Zr4 180.00(5) 2 . ?
Zr4 B2 Zr6 90.50(3) 2 . ?
Zr4 B2 Zr6 89.50(3) . . ?
Zr4 B2 Zr6 89.50(3) 2 2 ?
Zr4 B2 Zr6 90.50(3) . 2 ?
Zr6 B2 Zr6 180.00(5) . 2 ?
Zr4 B2 Zr5 89.66(4) 2 2 ?
Zr4 B2 Zr5 90.34(4) . 2 ?
Zr6 B2 Zr5 89.87(3) . 2 ?
Zr6 B2 Zr5 90.13(3) 2 2 ?
Zr4 B2 Zr5 90.34(4) 2 . ?
Zr4 B2 Zr5 89.66(4) . . ?
Zr6 B2 Zr5 90.13(3) . . ?
Zr6 B2 Zr5 89.87(3) 2 . ?
Zr5 B2 Zr5 180.00(6) 2 . ?
O22 I02 O21 112.5(8) . 1_565 ?
O22 I02 I01 133.5(8) . . ?
O21 I02 I01 112.5(4) 1_565 . ?

loop_
_geom_bond_atom_site_label_1
_geom_bond_atom_site_label_2
_geom_bond_distance
_geom_bond_site_symmetry_2
_geom_bond_publ_flag
I1 Zr2 2.9139(12) 2_556 ?
I1 Zr1 2.9225(12) . ?
I2 Zr3 2.8834(12) . ?
I2 Zr1 2.8900(13) . ?
I3 Zr2 2.8912(12) . ?
I3 Zr1 2.8962(12) . ?
I4 Zr1 2.9025(13) . ?
I4 Zr3 2.9028(12) 2_556 ?
I5 Zr2 2.8909(13) . ?
I5 Zr3 2.8932(13) . ?
I6 Zr2 2.8828(13) . ?
I6 Zr3 2.8884(13) 2_556 ?
I7 Zr4 2.8903(12) . ?
I7 Zr6 2.8915(12) . ?
I8 Zr5 2.8983(12) 2 ?
I8 Zr4 2.9107(12) . ?
I9 Zr6 2.9070(12) . ?
I9 Zr5 2.9129(12) . ?
I10 Zr5 2.8848(12) . ?
I10 Zr6 2.8919(12) 2 ?
I11 Zr6 2.9115(12) . ?
I11 Zr4 2.9211(12) 2 ?
I12 Zr5 2.8854(13) . ?
I12 Zr4 2.8965(13) . ?
I01 I02 2.446(7) . ?
Zr1 O1 2.310(8) . ?
Zr1 B1 2.3710(10) . ?
Zr1 Zr2 3.3396(15) . ?
Zr1 Zr3 3.3455(14) . ?
Zr1 Zr3 3.3534(15) 2_556 ?
Zr1 Zr2 3.3596(14) 2_556 ?
Zr2 B1 2.3661(10) . ?
Zr2 O2 2.393(8) . ?
Zr2 I1 2.9139(12) 2_556 ?
Zr2 Zr3 3.3301(15) 2_556 ?
Zr2 Zr1 3.3596(14) 2_556 ?
Zr2 Zr3 3.3618(15) . ?
Zr3 O3 2.343(9) . ?
Zr3 B1 2.3659(10) . ?
Zr3 I6 2.8884(13) 2_556 ?
Zr3 I4 2.9028(12) 2_556 ?
Zr3 Zr2 3.3301(15) 2_556 ?
Zr3 Zr1 3.3534(15) 2_556 ?
Zr4 B2 2.3658(10) . ?
Zr4 O4 2.376(8) . ?
Zr4 I11 2.9211(12) 2 ?
Zr4 Zr6 3.3338(14) . ?
Zr4 Zr5 3.3409(14) . ?
Zr4 Zr5 3.3609(15) 2 ?
Zr4 Zr6 3.3629(14) 2 ?
Zr5 O5 2.320(8) . ?
Zr5 B2 2.3731(10) . ?
Zr5 I8 2.8983(12) 2 ?
Zr5 Zr6 3.3496(14) 2 ?
Zr5 Zr6 3.3575(14) . ?
Zr5 Zr4 3.3609(15) 2 ?
Zr6 O6 2.324(8) . ?
Zr6 B2 2.3695(9) . ?
Zr6 I10 2.8919(12) 2 ?
Zr6 Zr5 3.3496(14) 2 ?
Zr6 Zr4 3.3629(14) 2 ?
B1 Zr3 2.3659(10) 2_556 ?
B1 Zr2 2.3661(10) 2_556 ?
B1 Zr1 2.3710(10) 2_556 ?
B2 Zr4 2.3658(10) 2 ?
B2 Zr6 2.3695(9) 2 ?
B2 Zr5 2.3731(10) 2 ?
O21 I02 2.179(14) 1_545 ?
O22 I02 1.379(15) . ?
I02 O21 2.179(14) 1_565 ?
